data_7719200
loop_
_publ_author_name
'Kajal, ?'
'Kumar, Manish'
'Nayek, Hari Pada'

_publ_section_title
;
 Coordination clusters with a [Ni<sub>4</sub>O<sub>4</sub>] core as
 catalysts for &#x3b1;-alkylation of ketones with benzyl alcohols.
;
_journal_issue 35
_journal_name_full 'Dalton transactions (Cambridge, England : 2003)'
_journal_page_first 13326
_journal_page_last 13336
_journal_paper_doi 10.1039/d5dt00811e
_journal_volume 54
_journal_year 2025
_chemical_formula_sum 'C68 H74 N10 Ni4 O22'
_chemical_formula_weight 1618.21
_space_group_crystal_system monoclinic
_space_group_IT_number 14
_space_group_name_Hall '-P 2yn'
_space_group_name_H-M_alt 'P 1 21/n 1'
_atom_sites_solution_hydrogens mixed
_audit_creation_method SHELXL-2018/3
_audit_update_record
;
2025-07-16 deposited with the CCDC.	2025-08-01 downloaded from the CCDC.
;
_cell_angle_alpha 90
_cell_angle_beta 95.152(2)
_cell_angle_gamma 90
_cell_formula_units_Z 4
_cell_length_a 16.2507(3)
_cell_length_b 20.1882(6)
_cell_length_c 24.4606(5)
_cell_measurement_reflns_used 12566
_cell_measurement_temperature 293(2)
_cell_measurement_theta_max 27.2040
_cell_measurement_theta_min 2.2450
_cell_volume 7992.4(3)
_computing_cell_refinement 'CrysAlisPro 1.171.40.69a (Rigaku OD, 2020)'
_computing_data_collection 'CrysAlisPro 1.171.40.69a (Rigaku OD, 2020)'
_computing_data_reduction 'CrysAlisPro 1.171.40.69a (Rigaku OD, 2020)'
_computing_molecular_graphics 'Mercury 2023.2.0'
_computing_publication_material 'Mercury 2023.2.0'
_computing_structure_refinement 'SHELXL-2018/3 (Sheldrick, 2018)'
_computing_structure_solution 'SHELXT 2014/5 (Sheldrick, 2014)'
_diffrn_ambient_temperature 293(2)
_diffrn_measured_fraction_theta_full 0.999
_diffrn_measured_fraction_theta_max 0.999
_diffrn_measurement_device_type 'SuperNova, Single source at offset/far, EosS2'
_diffrn_radiation_type MoK\a
_diffrn_radiation_wavelength 0.71073
_diffrn_reflns_av_R_equivalents 0.0410
_diffrn_reflns_av_unetI/netI 0.0577
_diffrn_reflns_Laue_measured_fraction_full 0.999
_diffrn_reflns_Laue_measured_fraction_max 0.999
_diffrn_reflns_limit_h_max 19
_diffrn_reflns_limit_h_min -19
_diffrn_reflns_limit_k_max 22
_diffrn_reflns_limit_k_min -24
_diffrn_reflns_limit_l_max 29
_diffrn_reflns_limit_l_min -28
_diffrn_reflns_number 38233
_diffrn_reflns_point_group_measured_fraction_full 0.999
_diffrn_reflns_point_group_measured_fraction_max 0.999
_diffrn_reflns_theta_full 25.000
_diffrn_reflns_theta_max 25.000
_diffrn_reflns_theta_min 1.868
_diffrn_source 'micro-focus sealed X-ray tube'
_exptl_absorpt_coefficient_mu 1.002
_exptl_absorpt_correction_T_max 1.00000
_exptl_absorpt_correction_T_min 0.17828
_exptl_absorpt_correction_type multi-scan
_exptl_crystal_colour green
_exptl_crystal_density_diffrn 1.345
_exptl_crystal_description block
_exptl_crystal_F_000 3360
_exptl_crystal_size_max 0.16
_exptl_crystal_size_mid 0.13
_exptl_crystal_size_min 0.12
_refine_diff_density_max 1.464
_refine_diff_density_min -0.461
_refine_diff_density_rms 0.117
_refine_ls_extinction_method none
_refine_ls_goodness_of_fit_ref 1.081
_refine_ls_hydrogen_treatment constr
_refine_ls_matrix_type full
_refine_ls_number_parameters 933
_refine_ls_number_reflns 14073
_refine_ls_number_restraints 0
_refine_ls_restrained_S_all 1.081
_refine_ls_R_factor_all 0.1043
_refine_ls_R_factor_gt 0.0736
_refine_ls_shift/su_max 0.008
_refine_ls_shift/su_mean 0.000
_refine_ls_structure_factor_coef Fsqd
_refine_ls_weighting_details 'w=1/[\s^2^(Fo^2^)+(0.1687P)^2^] where P=(Fo^2^+2Fc^2^)/3'
_refine_ls_weighting_scheme calc
_refine_ls_wR_factor_gt 0.2364
_refine_ls_wR_factor_ref 0.2615
_reflns_Friedel_coverage 0.000
_reflns_number_gt 9835
_reflns_number_total 14073
_reflns_threshold_expression 'I > 2\s(I)'
_cod_data_source_file d5dt00811e2.cif
_cod_data_source_block 3
_cod_depositor_comments 'Adding full bibliography for 7719198--7719200.cif.'
_cod_original_sg_symbol_H-M 'P 21/n'
_cod_database_code 7719200
_shelx_shelxl_version_number 2018/3
_shelx_space_group_comment
;
The symmetry employed for this shelxl refinement is uniquely defined
by the following loop, which should always be used as a source of
symmetry information in preference to the above space-group names.
They are only intended as comments.
;

loop_
_space_group_symop_operation_xyz
'x, y, z'
'-x+1/2, y+1/2, -z+1/2'
'-x, -y, -z'
'x-1/2, -y-1/2, z-1/2'

loop_
_atom_site_label
_atom_site_type_symbol
_atom_site_fract_x
_atom_site_fract_y
_atom_site_fract_z
_atom_site_U_iso_or_equiv
_atom_site_adp_type
_atom_site_occupancy
_atom_site_site_symmetry_order
_atom_site_calc_flag
_atom_site_refinement_flags_posn
_atom_site_refinement_flags_adp
_atom_site_refinement_flags_occupancy
_atom_site_disorder_assembly
_atom_site_disorder_group
C1 C 0.7676(3) 0.8431(4) 0.7545(2) 0.0547(15) Uani 1 1 d . . . . .
C2 C 0.8520(3) 0.8602(4) 0.7787(3) 0.0701(19) Uani 1 1 d . . . . .
C3 C 0.9103(6) 0.8099(6) 0.7818(6) 0.182(7) Uani 1 1 d . . . . .
H3 H 0.897570 0.767485 0.768953 0.218 Uiso 1 1 calc R U . . .
C4 C 0.9888(6) 0.8262(9) 0.8052(7) 0.202(8) Uani 1 1 d . . . . .
H4 H 1.028908 0.793213 0.807918 0.242 Uiso 1 1 calc R U . . .
C5 C 1.0103(6) 0.8882(9) 0.8245(6) 0.171(6) Uani 1 1 d . . . . .
H5 H 1.063454 0.896691 0.840199 0.205 Uiso 1 1 calc R U . . .
C6 C 0.9542(5) 0.9353(6) 0.8203(4) 0.116(3) Uani 1 1 d . . . . .
H6 H 0.967881 0.977920 0.832469 0.140 Uiso 1 1 calc R U . . .
C7 C 0.8734(4) 0.9213(5) 0.7975(3) 0.089(3) Uani 1 1 d . . . . .
H7 H 0.834011 0.954796 0.795364 0.107 Uiso 1 1 calc R U . . .
C8 C 0.5765(3) 0.9168(3) 0.7265(2) 0.0526(14) Uani 1 1 d . . . . .
H8 H 0.590060 0.958946 0.739861 0.063 Uiso 1 1 calc R U . . .
C9 C 0.4915(3) 0.9030(3) 0.7095(2) 0.0471(13) Uani 1 1 d . . . . .
C10 C 0.4352(3) 0.9494(3) 0.7265(2) 0.0512(13) Uani 1 1 d . . . . .
H10 H 0.455432 0.986524 0.745845 0.061 Uiso 1 1 calc R U . . .
C11 C 0.3497(3) 0.9420(3) 0.7157(2) 0.0484(13) Uani 1 1 d . . . . .
C12 C 0.3224(3) 0.8873(3) 0.6864(2) 0.0491(13) Uani 1 1 d . . . . .
H12 H 0.265841 0.882108 0.677984 0.059 Uiso 1 1 calc R U . . .
C13 C 0.3755(3) 0.8385(3) 0.66852(19) 0.0424(12) Uani 1 1 d . . . . .
C14 C 0.4632(3) 0.8456(3) 0.68016(19) 0.0411(11) Uani 1 1 d . . . . .
C15 C 0.2890(3) 0.9932(3) 0.7346(3) 0.0605(16) Uani 1 1 d . . . . .
C16 C 0.3319(4) 1.0459(4) 0.7723(3) 0.096(3) Uani 1 1 d . . . . .
H16A H 0.353896 1.025512 0.805959 0.143 Uiso 1 1 calc R U . . .
H16B H 0.292639 1.079320 0.780116 0.143 Uiso 1 1 calc R U . . .
H16C H 0.375999 1.065729 0.754440 0.143 Uiso 1 1 calc R U . . .
C17 C 0.2461(5) 1.0275(4) 0.6832(3) 0.095(3) Uani 1 1 d . . . . .
H17A H 0.283371 1.058888 0.669168 0.142 Uiso 1 1 calc R U . . .
H17B H 0.197526 1.050121 0.692834 0.142 Uiso 1 1 calc R U . . .
H17C H 0.230885 0.994867 0.655573 0.142 Uiso 1 1 calc R U . . .
C18 C 0.2221(5) 0.9562(5) 0.7645(4) 0.097(3) Uani 1 1 d . . . . .
H18A H 0.190466 0.927976 0.738921 0.146 Uiso 1 1 calc R U . . .
H18B H 0.186061 0.987835 0.779380 0.146 Uiso 1 1 calc R U . . .
H18C H 0.248357 0.929789 0.793736 0.146 Uiso 1 1 calc R U . . .
C19 C 0.3358(3) 0.7815(3) 0.6421(2) 0.0503(14) Uani 1 1 d . . . . .
H19 H 0.280138 0.785043 0.629746 0.060 Uiso 1 1 calc R U . . .
C20 C 0.3637(3) 0.6152(3) 0.6137(2) 0.0543(14) Uani 1 1 d . . . . .
C21 C 0.3162(4) 0.5577(3) 0.5887(2) 0.0598(15) Uani 1 1 d . . . . .
C22 C 0.2328(4) 0.5575(4) 0.5791(3) 0.087(2) Uani 1 1 d . . . . .
H22 H 0.202446 0.594283 0.588190 0.105 Uiso 1 1 calc R U . . .
C23 C 0.1926(6) 0.5022(5) 0.5556(4) 0.116(3) Uani 1 1 d . . . . .
H23 H 0.135189 0.501308 0.550095 0.139 Uiso 1 1 calc R U . . .
C24 C 0.2389(7) 0.4483(5) 0.5403(4) 0.107(3) Uani 1 1 d . . . . .
H24 H 0.211734 0.412264 0.523193 0.129 Uiso 1 1 calc R U . . .
C25 C 0.3213(6) 0.4470(4) 0.5495(3) 0.091(2) Uani 1 1 d . . . . .
H25 H 0.351625 0.410425 0.539678 0.109 Uiso 1 1 calc R U . . .
C26 C 0.3608(5) 0.5031(4) 0.5746(3) 0.080(2) Uani 1 1 d . . . . .
H26 H 0.418011 0.503235 0.581723 0.096 Uiso 1 1 calc R U . . .
C27 C 0.7423(4) 0.5756(4) 0.6009(2) 0.0656(18) Uani 1 1 d . . . . .
C28 C 0.7621(5) 0.5037(4) 0.5984(3) 0.086(2) Uani 1 1 d . . . . .
C29 C 0.7051(6) 0.4613(4) 0.5742(4) 0.099(3) Uani 1 1 d . . . . .
H29 H 0.654140 0.477480 0.559777 0.119 Uiso 1 1 calc R U . . .
C30 C 0.7221(8) 0.3929(5) 0.5708(5) 0.138(4) Uani 1 1 d . . . . .
H30 H 0.683459 0.364670 0.552751 0.165 Uiso 1 1 calc R U . . .
C31 C 0.7928(10) 0.3690(6) 0.5933(6) 0.178(7) Uani 1 1 d . . . . .
H31 H 0.804123 0.323960 0.590812 0.213 Uiso 1 1 calc R U . . .
C32 C 0.8514(9) 0.4117(7) 0.6211(6) 0.173(6) Uani 1 1 d . . . . .
H32 H 0.900051 0.394559 0.638536 0.208 Uiso 1 1 calc R U . . .
C33 C 0.8363(7) 0.4795(5) 0.6224(4) 0.138(4) Uani 1 1 d . . . . .
H33 H 0.875613 0.508145 0.639279 0.166 Uiso 1 1 calc R U . . .
C34 C 0.8302(4) 0.7303(4) 0.6292(2) 0.0661(18) Uani 1 1 d . . . . .
H34 H 0.884135 0.716949 0.639337 0.079 Uiso 1 1 calc R U . . .
C35 C 0.8144(3) 0.8008(3) 0.6262(2) 0.0568(16) Uani 1 1 d . . . . .
C36 C 0.8861(3) 0.8428(4) 0.6298(3) 0.0699(19) Uani 1 1 d . . . . .
H36 H 0.937824 0.823050 0.635933 0.084 Uiso 1 1 calc R U . . .
C37 C 0.8824(3) 0.9093(4) 0.6248(3) 0.071(2) Uani 1 1 d . . . . .
C38 C 0.8039(4) 0.9375(4) 0.6146(2) 0.0671(18) Uani 1 1 d . . . . .
H38 H 0.799886 0.983125 0.609703 0.081 Uiso 1 1 calc R U . . .
C39 C 0.7313(3) 0.9003(3) 0.6115(2) 0.0526(14) Uani 1 1 d . . . . .
C40 C 0.7371(3) 0.8315(3) 0.6190(2) 0.0457(13) Uani 1 1 d . . . . .
C41 C 0.9601(4) 0.9536(6) 0.6285(4) 0.110(3) Uani 1 1 d . . . . .
C42 C 1.0364(6) 0.9098(8) 0.6484(8) 0.236(9) Uani 1 1 d . . . . .
H42A H 1.023451 0.883536 0.679188 0.353 Uiso 1 1 calc R U . . .
H42B H 1.082843 0.937744 0.659036 0.353 Uiso 1 1 calc R U . . .
H42C H 1.049647 0.881134 0.619082 0.353 Uiso 1 1 calc R U . . .
C43 C 0.9730(7) 0.9818(10) 0.5757(5) 0.246(11) Uani 1 1 d . . . . .
H43A H 0.951479 0.952283 0.547114 0.369 Uiso 1 1 calc R U . . .
H43B H 1.031092 0.988217 0.573145 0.369 Uiso 1 1 calc R U . . .
H43C H 0.945083 1.023660 0.571617 0.369 Uiso 1 1 calc R U . . .
C44 C 0.9610(9) 1.0003(9) 0.6738(6) 0.216(9) Uani 1 1 d . . . . .
H44A H 0.917962 0.989045 0.696637 0.324 Uiso 1 1 calc R U . . .
H44B H 0.952050 1.044276 0.659671 0.324 Uiso 1 1 calc R U . . .
H44C H 1.013518 0.998214 0.695088 0.324 Uiso 1 1 calc R U . . .
C45 C 0.6545(3) 0.9366(3) 0.5979(2) 0.0523(13) Uani 1 1 d . . . . .
H45 H 0.656720 0.982607 0.597250 0.063 Uiso 1 1 calc R U . . .
C46 C 0.4469(3) 0.9151(3) 0.5564(2) 0.0456(12) Uani 1 1 d . . . . .
C47 C 0.3682(3) 0.9532(3) 0.5457(2) 0.0479(13) Uani 1 1 d . . . . .
C48 C 0.3648(3) 1.0217(3) 0.5419(2) 0.0548(14) Uani 1 1 d . . . . .
H48 H 0.413136 1.046634 0.545608 0.066 Uiso 1 1 calc R U . . .
C49 C 0.2904(4) 1.0521(4) 0.5327(3) 0.0688(17) Uani 1 1 d . . . . .
H49 H 0.288048 1.098059 0.530466 0.083 Uiso 1 1 calc R U . . .
C50 C 0.2172(4) 1.0154(4) 0.5265(3) 0.0725(18) Uani 1 1 d . . . . .
H50 H 0.166611 1.036839 0.520064 0.087 Uiso 1 1 calc R U . . .
C51 C 0.2201(4) 0.9482(4) 0.5299(3) 0.075(2) Uani 1 1 d . . . . .
H51 H 0.171469 0.923737 0.526093 0.090 Uiso 1 1 calc R U . . .
C52 C 0.2942(3) 0.9167(4) 0.5389(3) 0.0649(16) Uani 1 1 d . . . . .
H52 H 0.295877 0.870729 0.540589 0.078 Uiso 1 1 calc R U . . .
C53 C 0.6418(4) 0.6327(4) 0.7066(3) 0.0719(19) Uani 1 1 d . . . . .
H53A H 0.701035 0.633130 0.712230 0.108 Uiso 1 1 calc R U . . .
H53B H 0.623818 0.592099 0.688909 0.108 Uiso 1 1 calc R U . . .
H53C H 0.619068 0.635987 0.741404 0.108 Uiso 1 1 calc R U . . .
C54 C 0.4866(4) 0.6858(3) 0.5302(2) 0.0639(17) Uani 1 1 d . . . . .
H54A H 0.489671 0.638352 0.532258 0.096 Uiso 1 1 calc R U . . .
H54B H 0.510246 0.700701 0.497790 0.096 Uiso 1 1 calc R U . . .
H54C H 0.429829 0.699412 0.528701 0.096 Uiso 1 1 calc R U . . .
C55 C 0.5111(3) 0.7222(3) 0.7753(2) 0.0510(13) Uani 1 1 d . . . . .
C56 C 0.4829(4) 0.7154(3) 0.8312(2) 0.0584(15) Uani 1 1 d . . . . .
C57 C 0.5200(6) 0.7493(6) 0.8737(3) 0.146(5) Uani 1 1 d . . . . .
H57 H 0.566695 0.774203 0.868140 0.175 Uiso 1 1 calc R U . . .
C58 C 0.4916(8) 0.7487(8) 0.9258(3) 0.210(9) Uani 1 1 d . . . . .
H58 H 0.517047 0.774170 0.954209 0.252 Uiso 1 1 calc R U . . .
C59 C 0.4247(5) 0.7093(5) 0.9339(3) 0.093(3) Uani 1 1 d . . . . .
C60 C 0.3889(4) 0.6717(4) 0.8924(3) 0.0675(18) Uani 1 1 d . . . . .
H60 H 0.345636 0.643267 0.898544 0.081 Uiso 1 1 calc R U . . .
C61 C 0.4166(4) 0.6759(3) 0.8418(2) 0.0619(16) Uani 1 1 d . . . . .
H61 H 0.390209 0.651246 0.813239 0.074 Uiso 1 1 calc R U . . .
C62 C 0.6461(3) 0.7618(3) 0.4883(2) 0.0490(13) Uani 1 1 d . . . . .
C63 C 0.6628(3) 0.7635(3) 0.4285(2) 0.0557(15) Uani 1 1 d . . . . .
C64 C 0.6180(4) 0.8059(3) 0.3927(3) 0.0682(18) Uani 1 1 d . . . . .
H64 H 0.578699 0.833853 0.405744 0.082 Uiso 1 1 calc R U . . .
C65 C 0.6316(6) 0.8068(4) 0.3373(3) 0.084(2) Uani 1 1 d . . . . .
H65 H 0.602725 0.835806 0.313003 0.101 Uiso 1 1 calc R U . . .
C66 C 0.6884(5) 0.7640(4) 0.3198(3) 0.079(2) Uani 1 1 d . . . . .
C67 C 0.7313(5) 0.7220(4) 0.3535(3) 0.083(2) Uani 1 1 d . . . . .
H67 H 0.769368 0.693686 0.339616 0.099 Uiso 1 1 calc R U . . .
C68 C 0.7199(4) 0.7200(4) 0.4089(3) 0.0739(19) Uani 1 1 d . . . . .
H68 H 0.749518 0.690524 0.432313 0.089 Uiso 1 1 calc R U . . .
N1 N 0.7155(2) 0.8931(3) 0.7459(2) 0.0604(13) Uani 1 1 d . . . . .
N2 N 0.6350(2) 0.8743(2) 0.72434(18) 0.0486(11) Uani 1 1 d . . . . .
N3 N 0.3724(3) 0.7261(2) 0.63437(18) 0.0482(11) Uani 1 1 d . . . . .
N4 N 0.3252(3) 0.6742(3) 0.6117(2) 0.0555(12) Uani 1 1 d . . . . .
N5 N 0.8015(3) 0.6197(3) 0.6180(2) 0.0669(14) Uani 1 1 d . . . . .
N6 N 0.7760(3) 0.6848(3) 0.6189(2) 0.0568(13) Uani 1 1 d . . . . .
N7 N 0.5840(2) 0.9085(2) 0.58674(16) 0.0451(10) Uani 1 1 d . . . . .
N8 N 0.5149(2) 0.9490(2) 0.57515(18) 0.0491(11) Uani 1 1 d . . . . .
N9 N 0.3934(5) 0.7063(5) 0.9878(3) 0.123(3) Uani 1 1 d . . . . .
N10 N 0.6957(8) 0.7634(5) 0.2593(4) 0.132(4) Uani 1 1 d . . . . .
Ni1 Ni 0.62790(4) 0.77896(4) 0.70332(3) 0.0444(2) Uani 1 1 d . . . . .
Ni2 Ni 0.49036(4) 0.70011(4) 0.65523(3) 0.0442(2) Uani 1 1 d . . . . .
Ni3 Ni 0.65510(4) 0.69508(4) 0.59620(3) 0.0473(2) Uani 1 1 d . . . . .
Ni4 Ni 0.55665(4) 0.81263(3) 0.57871(3) 0.0402(2) Uani 1 1 d . . . . .
O1 O 0.7463(2) 0.7848(2) 0.74309(17) 0.0619(11) Uani 1 1 d . . . . .
O2 O 0.51534(19) 0.80193(17) 0.66122(14) 0.0406(8) Uani 1 1 d . . . . .
O3 O 0.4365(2) 0.6088(2) 0.63455(16) 0.0575(10) Uani 1 1 d . . . . .
O4 O 0.6701(3) 0.5943(2) 0.58583(17) 0.0677(11) Uani 1 1 d . . . . .
O5 O 0.66780(19) 0.79225(18) 0.62182(14) 0.0427(8) Uani 1 1 d . . . . .
O6 O 0.4469(2) 0.85396(19) 0.54972(15) 0.0486(9) Uani 1 1 d . . . . .
O7 O 0.6147(2) 0.68671(18) 0.67333(14) 0.0461(9) Uani 1 1 d . . . . .
O8 O 0.5323(2) 0.71456(18) 0.57869(14) 0.0433(8) Uani 1 1 d . . . . .
O9 O 0.5763(2) 0.7563(2) 0.77279(15) 0.0613(11) Uani 1 1 d . . . . .
O10 O 0.4690(2) 0.6945(2) 0.73604(15) 0.0547(10) Uani 1 1 d . . . . .
O11 O 0.6783(2) 0.7145(2) 0.51674(15) 0.0564(10) Uani 1 1 d . . . . .
O12 O 0.6009(2) 0.80835(18) 0.50424(15) 0.0503(9) Uani 1 1 d . . . . .
O13 O 0.3423(4) 0.6690(3) 0.9974(2) 0.113(2) Uani 1 1 d . . . . .
O14 O 0.4159(7) 0.7501(7) 1.0196(3) 0.267(8) Uani 1 1 d . . . . .
O15 O 0.6506(10) 0.7916(6) 0.2292(3) 0.233(7) Uani 1 1 d . . . . .
O16 O 0.7574(10) 0.7357(8) 0.2468(4) 0.294(9) Uani 1 1 d . . . . .
OW1 O 0.9764(5) 0.6048(3) 0.64265(12) 0.247(6) Uani 1 1 d G . . . .
HW1A H 1.009050 0.620116 0.668689 0.371 Uiso 1 1 d G U . . .
HW1B H 0.927012 0.615126 0.647837 0.371 Uiso 1 1 d G U . . .
OW2 O 0.55461(16) 0.78550(17) 0.12551(11) 0.264(7) Uani 1 1 d G . . . .
HW2A H 0.566288 0.791807 0.159679 0.395 Uiso 1 1 d G U . . .
HW2B H 0.598750 0.785911 0.109320 0.395 Uiso 1 1 d G U . . .
OW3 O 0.72572(16) 1.03025(17) 0.72838(12) 0.125(2) Uani 1 1 d G . . . .
HW3A H 0.721036 1.064670 0.747899 0.188 Uiso 1 1 d G U . . .
HW3B H 0.729644 1.041598 0.695260 0.188 Uiso 1 1 d G U . . .
OW4 O 0.54546(16) 1.07694(14) 0.61795(13) 0.184(4) Uani 1 1 d G . . . .
HW4A H 0.501859 1.092208 0.630034 0.276 Uiso 1 1 d G U . . .
HW4B H 0.573280 1.055789 0.643356 0.276 Uiso 1 1 d G U . . .
OW5 O 0.68253(19) 0.75961(18) 0.03669(10) 0.0595(11) Uani 1 1 d G . . . .
HW5A H 0.722634 0.779631 0.023913 0.089 Uiso 1 1 d G U . . .
HW5B H 0.666543 0.781520 0.063462 0.089 Uiso 1 1 d G U . . .
OW6 O 0.56634(18) 1.10527(16) 0.74205(13) 0.0931(18) Uani 1 1 d G . . . .
HW6A H 0.593453 1.141277 0.742146 0.140 Uiso 1 1 d G U . . .
HW6B H 0.548205 1.095665 0.709345 0.140 Uiso 1 1 d G U . . .

loop_
_atom_site_aniso_label
_atom_site_aniso_U_11
_atom_site_aniso_U_22
_atom_site_aniso_U_33
_atom_site_aniso_U_23
_atom_site_aniso_U_13
_atom_site_aniso_U_12
C1 0.043(3) 0.076(5) 0.045(3) -0.002(3) 0.005(2) 0.000(3)
C2 0.042(3) 0.092(6) 0.075(4) -0.021(4) -0.006(3) 0.004(3)
C3 0.088(6) 0.149(11) 0.291(18) -0.097(11) -0.078(9) 0.033(7)
C4 0.081(7) 0.216(17) 0.290(19) -0.065(14) -0.086(9) 0.066(8)
C5 0.071(6) 0.217(16) 0.213(13) -0.083(12) -0.056(7) 0.006(8)
C6 0.060(4) 0.155(10) 0.125(7) -0.027(7) -0.038(4) -0.023(5)
C7 0.049(3) 0.122(8) 0.092(5) -0.012(5) -0.014(3) 0.000(4)
C8 0.039(3) 0.052(4) 0.067(3) -0.020(3) 0.004(2) -0.003(2)
C9 0.043(2) 0.051(4) 0.048(3) -0.010(3) 0.008(2) -0.007(2)
C10 0.047(3) 0.054(4) 0.053(3) -0.014(3) 0.009(2) 0.003(2)
C11 0.039(2) 0.054(4) 0.053(3) -0.007(3) 0.011(2) 0.000(2)
C12 0.032(2) 0.058(4) 0.057(3) -0.007(3) 0.007(2) -0.004(2)
C13 0.039(2) 0.047(3) 0.042(3) -0.007(2) 0.007(2) -0.008(2)
C14 0.040(2) 0.044(3) 0.040(3) -0.005(2) 0.008(2) -0.001(2)
C15 0.049(3) 0.065(4) 0.069(4) -0.017(3) 0.016(3) 0.007(3)
C16 0.065(4) 0.108(7) 0.115(6) -0.057(5) 0.016(4) 0.012(4)
C17 0.087(5) 0.089(6) 0.109(6) -0.002(5) 0.014(4) 0.036(4)
C18 0.082(5) 0.103(7) 0.114(6) -0.004(5) 0.046(4) 0.005(4)
C19 0.037(3) 0.058(4) 0.056(3) 0.001(3) 0.009(2) -0.005(3)
C20 0.059(3) 0.062(4) 0.042(3) -0.002(3) 0.003(2) -0.013(3)
C21 0.076(4) 0.054(4) 0.049(3) 0.002(3) -0.001(3) -0.017(3)
C22 0.080(5) 0.070(5) 0.113(6) -0.017(5) 0.010(4) -0.029(4)
C23 0.109(6) 0.100(8) 0.131(8) 0.011(6) -0.032(6) -0.053(6)
C24 0.170(10) 0.053(5) 0.091(6) -0.004(5) -0.028(6) -0.021(6)
C25 0.122(6) 0.050(5) 0.093(6) -0.007(4) -0.031(5) -0.012(4)
C26 0.112(5) 0.061(5) 0.065(4) 0.002(4) -0.007(4) -0.010(4)
C27 0.083(4) 0.058(4) 0.057(4) 0.007(3) 0.012(3) 0.037(4)
C28 0.110(6) 0.080(6) 0.067(4) 0.003(4) 0.010(4) 0.051(5)
C29 0.144(7) 0.055(5) 0.096(6) -0.010(5) -0.008(5) 0.027(5)
C30 0.191(11) 0.072(7) 0.140(9) -0.019(6) -0.038(8) 0.038(7)
C31 0.236(15) 0.098(9) 0.184(12) -0.043(9) -0.065(11) 0.111(10)
C32 0.184(11) 0.122(11) 0.200(13) -0.024(10) -0.057(10) 0.103(10)
C33 0.163(9) 0.106(8) 0.133(8) -0.030(7) -0.049(7) 0.077(8)
C34 0.046(3) 0.093(6) 0.060(4) 0.002(4) 0.007(3) 0.018(3)
C35 0.042(3) 0.085(5) 0.044(3) 0.000(3) 0.009(2) 0.004(3)
C36 0.042(3) 0.103(6) 0.065(4) 0.008(4) 0.011(3) -0.004(3)
C37 0.046(3) 0.108(7) 0.060(4) 0.004(4) 0.004(3) -0.030(4)
C38 0.061(4) 0.085(5) 0.054(3) 0.002(3) 0.002(3) -0.026(3)
C39 0.050(3) 0.055(4) 0.055(3) 0.000(3) 0.012(2) -0.007(3)
C40 0.042(3) 0.056(4) 0.040(3) 0.000(3) 0.012(2) -0.003(2)
C41 0.050(4) 0.169(10) 0.111(6) 0.010(7) 0.005(4) -0.049(5)
C42 0.067(6) 0.239(18) 0.38(2) 0.125(17) -0.072(9) -0.078(9)
C43 0.162(10) 0.44(3) 0.129(9) 0.079(13) -0.010(8) -0.212(15)
C44 0.178(12) 0.29(2) 0.188(13) -0.091(14) 0.053(10) -0.175(15)
C45 0.050(3) 0.043(3) 0.065(3) 0.000(3) 0.013(3) -0.006(2)
C46 0.045(3) 0.049(4) 0.044(3) 0.004(3) 0.010(2) 0.005(2)
C47 0.053(3) 0.047(4) 0.044(3) 0.001(3) 0.009(2) 0.004(2)
C48 0.055(3) 0.052(4) 0.058(3) 0.006(3) 0.008(2) 0.007(3)
C49 0.067(4) 0.053(4) 0.085(4) 0.012(4) 0.005(3) 0.014(3)
C50 0.069(4) 0.067(5) 0.080(4) 0.007(4) 0.002(3) 0.018(3)
C51 0.047(3) 0.075(5) 0.101(5) 0.004(4) -0.005(3) 0.003(3)
C52 0.059(3) 0.059(4) 0.076(4) 0.005(3) 0.002(3) 0.003(3)
C53 0.076(4) 0.074(5) 0.067(4) 0.023(4) 0.011(3) 0.022(4)
C54 0.071(4) 0.074(5) 0.046(3) -0.009(3) 0.000(3) -0.010(3)
C55 0.054(3) 0.051(4) 0.049(3) -0.002(3) 0.012(3) -0.007(3)
C56 0.065(3) 0.065(4) 0.046(3) 0.003(3) 0.010(3) -0.020(3)
C57 0.160(8) 0.230(13) 0.051(4) -0.026(6) 0.033(5) -0.150(9)
C58 0.244(13) 0.33(2) 0.061(5) -0.074(8) 0.061(7) -0.244(15)
C59 0.109(6) 0.128(7) 0.045(4) -0.011(4) 0.021(4) -0.064(5)
C60 0.073(4) 0.067(4) 0.065(4) -0.005(3) 0.020(3) -0.028(3)
C61 0.067(3) 0.070(5) 0.049(3) -0.008(3) 0.006(3) -0.023(3)
C62 0.056(3) 0.046(4) 0.046(3) 0.000(3) 0.013(2) -0.001(3)
C63 0.062(3) 0.047(4) 0.061(3) -0.010(3) 0.024(3) -0.004(3)
C64 0.085(4) 0.065(5) 0.054(4) -0.010(3) 0.007(3) 0.019(3)
C65 0.144(7) 0.065(5) 0.047(4) 0.002(3) 0.021(4) 0.007(4)
C66 0.119(6) 0.065(5) 0.061(4) -0.009(4) 0.047(4) -0.004(4)
C67 0.099(5) 0.080(6) 0.078(5) -0.010(4) 0.053(4) 0.011(4)
C68 0.076(4) 0.063(5) 0.089(5) 0.003(4) 0.039(4) 0.010(3)
N1 0.031(2) 0.076(4) 0.072(3) -0.017(3) -0.002(2) 0.001(2)
N2 0.033(2) 0.059(3) 0.054(3) -0.005(2) 0.0025(18) -0.005(2)
N3 0.046(2) 0.051(3) 0.048(2) -0.010(2) 0.0037(19) -0.016(2)
N4 0.056(3) 0.054(3) 0.056(3) -0.012(2) 0.002(2) -0.014(2)
N5 0.059(3) 0.066(4) 0.076(3) 0.000(3) 0.008(3) 0.027(3)
N6 0.044(2) 0.070(4) 0.055(3) 0.004(3) 0.003(2) 0.014(2)
N7 0.047(2) 0.047(3) 0.042(2) 0.001(2) 0.0043(18) 0.006(2)
N8 0.046(2) 0.043(3) 0.057(3) 0.000(2) 0.0021(19) 0.004(2)
N9 0.151(7) 0.171(8) 0.050(3) -0.032(4) 0.020(4) -0.106(6)
N10 0.244(11) 0.087(6) 0.076(5) -0.007(5) 0.080(6) -0.001(7)
Ni1 0.0378(3) 0.0509(5) 0.0449(4) 0.0002(3) 0.0061(3) -0.0023(3)
Ni2 0.0438(4) 0.0450(5) 0.0442(4) -0.0017(3) 0.0062(3) -0.0044(3)
Ni3 0.0469(4) 0.0460(5) 0.0497(4) 0.0014(3) 0.0086(3) 0.0107(3)
Ni4 0.0398(4) 0.0381(4) 0.0435(4) -0.0023(3) 0.0085(3) 0.0026(3)
O1 0.046(2) 0.075(3) 0.064(3) 0.007(2) 0.0016(18) 0.009(2)
O2 0.0313(15) 0.046(2) 0.0446(19) -0.0057(16) 0.0052(14) -0.0011(14)
O3 0.067(2) 0.046(2) 0.059(2) -0.0039(19) 0.0045(19) -0.0072(19)
O4 0.079(3) 0.052(3) 0.072(3) 0.001(2) 0.009(2) 0.020(2)
O5 0.0338(16) 0.046(2) 0.049(2) -0.0030(17) 0.0102(14) 0.0022(15)
O6 0.0452(18) 0.038(2) 0.062(2) -0.0074(18) 0.0032(16) 0.0053(16)
O7 0.0462(19) 0.047(2) 0.045(2) 0.0042(17) 0.0040(15) 0.0036(16)
O8 0.0440(18) 0.043(2) 0.0433(19) -0.0038(16) 0.0037(15) 0.0021(16)
O9 0.057(2) 0.078(3) 0.049(2) 0.004(2) 0.0099(17) -0.015(2)
O10 0.060(2) 0.062(3) 0.044(2) -0.0008(19) 0.0138(18) -0.0155(19)
O11 0.065(2) 0.057(3) 0.049(2) 0.005(2) 0.0163(18) 0.016(2)
O12 0.058(2) 0.046(2) 0.050(2) -0.0038(17) 0.0216(17) 0.0056(17)
O13 0.134(5) 0.141(6) 0.067(3) -0.004(3) 0.037(3) -0.077(4)
O14 0.344(14) 0.371(17) 0.104(6) -0.096(8) 0.122(7) -0.269(14)
O15 0.44(2) 0.200(11) 0.065(5) 0.028(6) 0.064(8) 0.114(12)
O16 0.444(19) 0.342(19) 0.123(7) 0.019(9) 0.176(10) 0.173(16)
OW1 0.130(6) 0.242(13) 0.354(16) -0.022(11) -0.067(8) 0.097(8)
OW2 0.179(10) 0.39(2) 0.219(13) -0.012(12) -0.025(8) 0.017(11)
OW3 0.110(4) 0.087(5) 0.179(6) -0.031(4) 0.014(4) -0.039(4)
OW4 0.129(5) 0.062(4) 0.341(12) -0.067(6) -0.088(6) 0.025(4)
OW5 0.060(2) 0.050(2) 0.058(2) 0.0121(19) -0.0492(18) -0.0102(19)
OW6 0.049(2) 0.038(3) 0.190(6) -0.044(3) -0.002(3) -0.0004(18)

loop_
_atom_type_symbol
_atom_type_description
_atom_type_scat_dispersion_real
_atom_type_scat_dispersion_imag
_atom_type_scat_source
C C 0.0033 0.0016 'International Tables Vol C Tables 4.2.6.8 and 6.1.1.4'
H H 0.0000 0.0000 'International Tables Vol C Tables 4.2.6.8 and 6.1.1.4'
N N 0.0061 0.0033 'International Tables Vol C Tables 4.2.6.8 and 6.1.1.4'
Ni Ni 0.3393 1.1124 'International Tables Vol C Tables 4.2.6.8 and 6.1.1.4'
O O 0.0106 0.0060 'International Tables Vol C Tables 4.2.6.8 and 6.1.1.4'

loop_
_geom_angle_atom_site_label_1
_geom_angle_atom_site_label_2
_geom_angle_atom_site_label_3
_geom_angle
_geom_angle_site_symmetry_1
_geom_angle_site_symmetry_3
_geom_angle_publ_flag
O1 C1 N1 121.5(5) . . ?
O1 C1 C2 122.4(6) . . ?
N1 C1 C2 116.1(6) . . ?
C7 C2 C3 119.6(7) . . ?
C7 C2 C1 123.4(6) . . ?
C3 C2 C1 117.0(8) . . ?
C2 C3 C4 116.6(11) . . ?
C2 C3 H3 121.7 . . ?
C4 C3 H3 121.7 . . ?
C5 C4 C3 123.6(11) . . ?
C5 C4 H4 118.2 . . ?
C3 C4 H4 118.2 . . ?
C6 C5 C4 118.7(9) . . ?
C6 C5 H5 120.6 . . ?
C4 C5 H5 120.6 . . ?
C5 C6 C7 120.0(10) . . ?
C5 C6 H6 120.0 . . ?
C7 C6 H6 120.0 . . ?
C2 C7 C6 121.5(8) . . ?
C2 C7 H7 119.3 . . ?
C6 C7 H7 119.3 . . ?
N2 C8 C9 123.7(5) . . ?
N2 C8 H8 118.2 . . ?
C9 C8 H8 118.2 . . ?
C10 C9 C14 120.5(4) . . ?
C10 C9 C8 114.9(5) . . ?
C14 C9 C8 124.5(5) . . ?
C11 C10 C9 122.5(5) . . ?
C11 C10 H10 118.7 . . ?
C9 C10 H10 118.7 . . ?
C12 C11 C10 117.0(5) . . ?
C12 C11 C15 121.0(4) . . ?
C10 C11 C15 121.9(5) . . ?
C11 C12 C13 123.3(4) . . ?
C11 C12 H12 118.3 . . ?
C13 C12 H12 118.3 . . ?
C12 C13 C14 119.7(5) . . ?
C12 C13 C19 115.8(4) . . ?
C14 C13 C19 124.4(5) . . ?
O2 C14 C9 121.9(4) . . ?
O2 C14 C13 121.0(4) . . ?
C9 C14 C13 117.0(4) . . ?
C11 C15 C16 112.3(5) . . ?
C11 C15 C17 108.3(5) . . ?
C16 C15 C17 109.0(7) . . ?
C11 C15 C18 108.3(6) . . ?
C16 C15 C18 110.4(6) . . ?
C17 C15 C18 108.4(6) . . ?
C15 C16 H16A 109.5 . . ?
C15 C16 H16B 109.5 . . ?
H16A C16 H16B 109.5 . . ?
C15 C16 H16C 109.5 . . ?
H16A C16 H16C 109.5 . . ?
H16B C16 H16C 109.5 . . ?
C15 C17 H17A 109.5 . . ?
C15 C17 H17B 109.5 . . ?
H17A C17 H17B 109.5 . . ?
C15 C17 H17C 109.5 . . ?
H17A C17 H17C 109.5 . . ?
H17B C17 H17C 109.5 . . ?
C15 C18 H18A 109.5 . . ?
C15 C18 H18B 109.5 . . ?
H18A C18 H18B 109.5 . . ?
C15 C18 H18C 109.5 . . ?
H18A C18 H18C 109.5 . . ?
H18B C18 H18C 109.5 . . ?
N3 C19 C13 124.3(5) . . ?
N3 C19 H19 117.9 . . ?
C13 C19 H19 117.9 . . ?
O3 C20 N4 121.8(5) . . ?
O3 C20 C21 121.3(6) . . ?
N4 C20 C21 116.9(5) . . ?
C22 C21 C26 119.6(6) . . ?
C22 C21 C20 123.1(7) . . ?
C26 C21 C20 117.3(6) . . ?
C21 C22 C23 120.0(9) . . ?
C21 C22 H22 120.0 . . ?
C23 C22 H22 120.0 . . ?
C22 C23 C24 119.5(9) . . ?
C22 C23 H23 120.3 . . ?
C24 C23 H23 120.3 . . ?
C25 C24 C23 121.8(8) . . ?
C25 C24 H24 119.1 . . ?
C23 C24 H24 119.1 . . ?
C24 C25 C26 117.7(9) . . ?
C24 C25 H25 121.2 . . ?
C26 C25 H25 121.2 . . ?
C21 C26 C25 121.3(8) . . ?
C21 C26 H26 119.3 . . ?
C25 C26 H26 119.3 . . ?
O4 C27 N5 120.9(6) . . ?
O4 C27 C28 118.7(7) . . ?
N5 C27 C28 120.4(6) . . ?
C29 C28 C33 119.9(9) . . ?
C29 C28 C27 119.4(7) . . ?
C33 C28 C27 120.7(9) . . ?
C28 C29 C30 120.8(9) . . ?
C28 C29 H29 119.6 . . ?
C30 C29 H29 119.6 . . ?
C31 C30 C29 120.1(11) . . ?
C31 C30 H30 120.0 . . ?
C29 C30 H30 120.0 . . ?
C30 C31 C32 120.0(10) . . ?
C30 C31 H31 120.0 . . ?
C32 C31 H31 120.0 . . ?
C33 C32 C31 119.9(10) . . ?
C33 C32 H32 120.0 . . ?
C31 C32 H32 120.0 . . ?
C28 C33 C32 119.1(11) . . ?
C28 C33 H33 120.4 . . ?
C32 C33 H33 120.4 . . ?
N6 C34 C35 125.5(5) . . ?
N6 C34 H34 117.2 . . ?
C35 C34 H34 117.2 . . ?
C40 C35 C36 117.4(6) . . ?
C40 C35 C34 126.5(6) . . ?
C36 C35 C34 116.0(6) . . ?
C37 C36 C35 123.5(6) . . ?
C37 C36 H36 118.2 . . ?
C35 C36 H36 118.2 . . ?
C36 C37 C38 117.0(6) . . ?
C36 C37 C41 122.8(7) . . ?
C38 C37 C41 120.1(8) . . ?
C39 C38 C37 122.9(7) . . ?
C39 C38 H38 118.5 . . ?
C37 C38 H38 118.5 . . ?
C38 C39 C40 118.7(6) . . ?
C38 C39 C45 116.4(6) . . ?
C40 C39 C45 124.9(5) . . ?
O5 C40 C35 117.8(5) . . ?
O5 C40 C39 121.9(5) . . ?
C35 C40 C39 120.3(5) . . ?
C43 C41 C44 115.8(13) . . ?
C43 C41 C37 111.1(7) . . ?
C44 C41 C37 111.8(7) . . ?
C43 C41 C42 109.0(11) . . ?
C44 C41 C42 100.1(11) . . ?
C37 C41 C42 108.1(9) . . ?
C41 C42 H42A 109.5 . . ?
C41 C42 H42B 109.5 . . ?
H42A C42 H42B 109.5 . . ?
C41 C42 H42C 109.5 . . ?
H42A C42 H42C 109.5 . . ?
H42B C42 H42C 109.5 . . ?
C41 C43 H43A 109.5 . . ?
C41 C43 H43B 109.5 . . ?
H43A C43 H43B 109.5 . . ?
C41 C43 H43C 109.5 . . ?
H43A C43 H43C 109.5 . . ?
H43B C43 H43C 109.5 . . ?
C41 C44 H44A 109.5 . . ?
C41 C44 H44B 109.5 . . ?
H44A C44 H44B 109.5 . . ?
C41 C44 H44C 109.5 . . ?
H44A C44 H44C 109.5 . . ?
H44B C44 H44C 109.5 . . ?
N7 C45 C39 123.7(6) . . ?
N7 C45 H45 118.2 . . ?
C39 C45 H45 118.2 . . ?
O6 C46 N8 122.6(5) . . ?
O6 C46 C47 119.8(5) . . ?
N8 C46 C47 117.5(5) . . ?
C48 C47 C52 119.0(5) . . ?
C48 C47 C46 123.5(5) . . ?
C52 C47 C46 117.4(5) . . ?
C49 C48 C47 119.4(6) . . ?
C49 C48 H48 120.3 . . ?
C47 C48 H48 120.3 . . ?
C48 C49 C50 121.0(7) . . ?
C48 C49 H49 119.5 . . ?
C50 C49 H49 119.5 . . ?
C51 C50 C49 119.8(6) . . ?
C51 C50 H50 120.1 . . ?
C49 C50 H50 120.1 . . ?
C50 C51 C52 120.1(7) . . ?
C50 C51 H51 120.0 . . ?
C52 C51 H51 120.0 . . ?
C51 C52 C47 120.6(7) . . ?
C51 C52 H52 119.7 . . ?
C47 C52 H52 119.7 . . ?
O7 C53 H53A 109.5 . . ?
O7 C53 H53B 109.5 . . ?
H53A C53 H53B 109.5 . . ?
O7 C53 H53C 109.5 . . ?
H53A C53 H53C 109.5 . . ?
H53B C53 H53C 109.5 . . ?
O8 C54 H54A 109.5 . . ?
O8 C54 H54B 109.5 . . ?
H54A C54 H54B 109.5 . . ?
O8 C54 H54C 109.5 . . ?
H54A C54 H54C 109.5 . . ?
H54B C54 H54C 109.5 . . ?
O10 C55 O9 127.1(5) . . ?
O10 C55 C56 118.0(5) . . ?
O9 C55 C56 115.0(5) . . ?
C57 C56 C61 117.0(6) . . ?
C57 C56 C55 120.7(5) . . ?
C61 C56 C55 122.3(5) . . ?
C56 C57 C58 122.8(6) . . ?
C56 C57 H57 118.6 . . ?
C58 C57 H57 118.6 . . ?
C59 C58 C57 117.8(7) . . ?
C59 C58 H58 121.1 . . ?
C57 C58 H58 121.1 . . ?
C60 C59 C58 120.6(6) . . ?
C60 C59 N9 119.6(6) . . ?
C58 C59 N9 119.8(6) . . ?
C59 C60 C61 119.5(6) . . ?
C59 C60 H60 120.2 . . ?
C61 C60 H60 120.2 . . ?
C60 C61 C56 122.3(6) . . ?
C60 C61 H61 118.9 . . ?
C56 C61 H61 118.9 . . ?
O11 C62 O12 127.5(5) . . ?
O11 C62 C63 116.6(5) . . ?
O12 C62 C63 115.9(5) . . ?
C64 C63 C68 120.1(6) . . ?
C64 C63 C62 119.8(5) . . ?
C68 C63 C62 120.1(6) . . ?
C63 C64 C65 120.3(6) . . ?
C63 C64 H64 119.9 . . ?
C65 C64 H64 119.9 . . ?
C66 C65 C64 117.9(7) . . ?
C66 C65 H65 121.1 . . ?
C64 C65 H65 121.1 . . ?
C67 C66 C65 122.7(6) . . ?
C67 C66 N10 121.6(8) . . ?
C65 C66 N10 115.6(8) . . ?
C66 C67 C68 121.0(7) . . ?
C66 C67 H67 119.5 . . ?
C68 C67 H67 119.5 . . ?
C67 C68 C63 118.0(7) . . ?
C67 C68 H68 121.0 . . ?
C63 C68 H68 121.0 . . ?
C1 N1 N2 114.3(5) . . ?
C8 N2 N1 117.9(5) . . ?
C8 N2 Ni1 129.0(4) . . ?
N1 N2 Ni1 112.6(3) . . ?
C19 N3 N4 117.9(5) . . ?
C19 N3 Ni2 129.2(4) . . ?
N4 N3 Ni2 112.7(4) . . ?
C20 N4 N3 114.6(5) . . ?
C27 N5 N6 115.3(5) . . ?
C34 N6 N5 119.0(5) . . ?
C34 N6 Ni3 128.2(5) . . ?
N5 N6 Ni3 112.5(4) . . ?
C45 N7 N8 118.0(5) . . ?
C45 N7 Ni4 129.6(4) . . ?
N8 N7 Ni4 112.4(3) . . ?
C46 N8 N7 113.1(5) . . ?
O13 N9 O14 121.6(7) . . ?
O13 N9 C59 121.5(6) . . ?
O14 N9 C59 116.3(7) . . ?
O15 N10 O16 124.5(10) . . ?
O15 N10 C66 122.0(11) . . ?
O16 N10 C66 113.2(11) . . ?
N2 Ni1 O7 173.10(16) . . ?
N2 Ni1 O9 91.17(18) . . ?
O7 Ni1 O9 93.38(17) . . ?
N2 Ni1 O2 86.57(15) . . ?
O7 Ni1 O2 88.01(14) . . ?
O9 Ni1 O2 93.11(15) . . ?
N2 Ni1 O1 78.18(17) . . ?
O7 Ni1 O1 106.71(17) . . ?
O9 Ni1 O1 93.22(16) . . ?
O2 Ni1 O1 163.59(17) . . ?
N2 Ni1 O5 95.88(16) . . ?
O7 Ni1 O5 79.03(14) . . ?
O9 Ni1 O5 170.31(15) . . ?
O2 Ni1 O5 80.71(13) . . ?
O1 Ni1 O5 94.73(14) . . ?
N2 Ni1 Ni2 131.17(11) . . ?
O7 Ni1 Ni2 44.77(10) . . ?
O9 Ni1 Ni2 81.59(11) . . ?
O2 Ni1 Ni2 46.20(10) . . ?
O1 Ni1 Ni2 149.99(14) . . ?
O5 Ni1 Ni2 88.76(9) . . ?
N3 Ni2 O10 91.11(17) . . ?
N3 Ni2 O7 172.01(17) . . ?
O10 Ni2 O7 91.91(15) . . ?
N3 Ni2 O8 96.75(16) . . ?
O10 Ni2 O8 169.27(14) . . ?
O7 Ni2 O8 79.37(13) . . ?
N3 Ni2 O3 78.40(17) . . ?
O10 Ni2 O3 94.68(15) . . ?
O7 Ni2 O3 108.70(15) . . ?
O8 Ni2 O3 94.04(15) . . ?
N3 Ni2 O2 86.33(16) . . ?
O10 Ni2 O2 92.04(15) . . ?
O7 Ni2 O2 86.18(14) . . ?
O8 Ni2 O2 81.23(14) . . ?
O3 Ni2 O2 163.41(15) . . ?
N3 Ni2 Ni1 129.91(14) . . ?
O10 Ni2 Ni1 80.20(11) . . ?
O7 Ni2 Ni1 43.65(11) . . ?
O8 Ni2 Ni1 89.15(10) . . ?
O3 Ni2 Ni1 150.96(11) . . ?
O2 Ni2 Ni1 45.40(9) . . ?
N6 Ni3 O8 173.60(18) . . ?
N6 Ni3 O11 91.37(18) . . ?
O8 Ni3 O11 91.34(15) . . ?
N6 Ni3 O7 97.06(17) . . ?
O8 Ni3 O7 79.73(13) . . ?
O11 Ni3 O7 169.97(15) . . ?
N6 Ni3 O5 86.88(19) . . ?
O8 Ni3 O5 87.12(14) . . ?
O11 Ni3 O5 94.83(16) . . ?
O7 Ni3 O5 80.29(14) . . ?
N6 Ni3 O4 79.0(2) . . ?
O8 Ni3 O4 106.72(16) . . ?
O11 Ni3 O4 92.20(17) . . ?
O7 Ni3 O4 94.73(16) . . ?
O5 Ni3 O4 164.34(16) . . ?
N6 Ni3 Ni4 130.24(17) . . ?
O8 Ni3 Ni4 44.66(11) . . ?
O11 Ni3 Ni4 81.25(11) . . ?
O7 Ni3 Ni4 89.14(10) . . ?
O5 Ni3 Ni4 45.51(9) . . ?
O4 Ni3 Ni4 149.88(13) . . ?
N7 Ni4 O8 174.25(16) . . ?
N7 Ni4 O12 92.06(16) . . ?
O8 Ni4 O12 92.50(14) . . ?
N7 Ni4 O6 79.46(16) . . ?
O8 Ni4 O6 103.66(15) . . ?
O12 Ni4 O6 94.31(15) . . ?
N7 Ni4 O5 88.02(16) . . ?
O8 Ni4 O5 88.11(14) . . ?
O12 Ni4 O5 94.97(15) . . ?
O6 Ni4 O5 164.66(15) . . ?
N7 Ni4 O2 95.11(15) . . ?
O8 Ni4 O2 80.06(13) . . ?
O12 Ni4 O2 171.37(14) . . ?
O6 Ni4 O2 91.72(13) . . ?
O5 Ni4 O2 80.51(13) . . ?
N7 Ni4 Ni3 132.19(12) . . ?
O8 Ni4 Ni3 45.29(9) . . ?
O12 Ni4 Ni3 81.97(11) . . ?
O6 Ni4 Ni3 148.05(11) . . ?
O5 Ni4 Ni3 45.92(10) . . ?
O2 Ni4 Ni3 89.65(9) . . ?
C1 O1 Ni1 112.5(4) . . ?
C14 O2 Ni1 122.4(3) . . ?
C14 O2 Ni2 123.2(3) . . ?
Ni1 O2 Ni2 88.39(14) . . ?
C14 O2 Ni4 120.7(3) . . ?
Ni1 O2 Ni4 98.63(13) . . ?
Ni2 O2 Ni4 96.06(13) . . ?
C20 O3 Ni2 111.6(4) . . ?
C27 O4 Ni3 112.1(5) . . ?
C40 O5 Ni4 122.9(3) . . ?
C40 O5 Ni3 126.1(3) . . ?
Ni4 O5 Ni3 88.57(14) . . ?
C40 O5 Ni1 115.4(3) . . ?
Ni4 O5 Ni1 100.11(13) . . ?
Ni3 O5 Ni1 97.56(15) . . ?
C46 O6 Ni4 111.8(3) . . ?
C53 O7 Ni1 119.3(4) . . ?
C53 O7 Ni2 118.6(4) . . ?
Ni1 O7 Ni2 91.58(14) . . ?
C53 O7 Ni3 119.0(4) . . ?
Ni1 O7 Ni3 103.08(16) . . ?
Ni2 O7 Ni3 100.42(15) . . ?
C54 O8 Ni4 118.4(3) . . ?
C54 O8 Ni3 120.6(3) . . ?
Ni4 O8 Ni3 90.05(14) . . ?
C54 O8 Ni2 119.6(3) . . ?
Ni4 O8 Ni2 102.63(15) . . ?
Ni3 O8 Ni2 100.26(14) . . ?
C55 O9 Ni1 125.2(4) . . ?
C55 O10 Ni2 125.9(3) . . ?
C62 O11 Ni3 124.3(3) . . ?
C62 O12 Ni4 124.6(4) . . ?
HW1A OW1 HW1B 109.5 . . ?
HW2A OW2 HW2B 109.5 . . ?
HW3A OW3 HW3B 109.5 . . ?
HW4A OW4 HW4B 109.5 . . ?
HW5A OW5 HW5B 109.5 . . ?
HW6A OW6 HW6B 109.5 . . ?

loop_
_geom_bond_atom_site_label_1
_geom_bond_atom_site_label_2
_geom_bond_distance
_geom_bond_site_symmetry_2
_geom_bond_publ_flag
C1 O1 1.252(8) . ?
C1 N1 1.322(8) . ?
C1 C2 1.484(8) . ?
C2 C7 1.351(11) . ?
C2 C3 1.387(12) . ?
C3 C4 1.389(14) . ?
C3 H3 0.9300 . ?
C4 C5 1.372(18) . ?
C4 H4 0.9300 . ?
C5 C6 1.316(16) . ?
C5 H5 0.9300 . ?
C6 C7 1.408(9) . ?
C6 H6 0.9300 . ?
C7 H7 0.9300 . ?
C8 N2 1.286(7) . ?
C8 C9 1.434(7) . ?
C8 H8 0.9300 . ?
C9 C10 1.399(7) . ?
C9 C14 1.417(7) . ?
C10 C11 1.399(7) . ?
C10 H10 0.9300 . ?
C11 C12 1.369(8) . ?
C11 C15 1.528(7) . ?
C12 C13 1.405(7) . ?
C12 H12 0.9300 . ?
C13 C14 1.435(6) . ?
C13 C19 1.444(8) . ?
C14 O2 1.335(6) . ?
C15 C16 1.533(10) . ?
C15 C17 1.546(10) . ?
C15 C18 1.557(9) . ?
C16 H16A 0.9600 . ?
C16 H16B 0.9600 . ?
C16 H16C 0.9600 . ?
C17 H17A 0.9600 . ?
C17 H17B 0.9600 . ?
C17 H17C 0.9600 . ?
C18 H18A 0.9600 . ?
C18 H18B 0.9600 . ?
C18 H18C 0.9600 . ?
C19 N3 1.290(7) . ?
C19 H19 0.9300 . ?
C20 O3 1.253(7) . ?
C20 N4 1.344(8) . ?
C20 C21 1.494(8) . ?
C21 C22 1.354(9) . ?
C21 C26 1.380(10) . ?
C22 C23 1.391(12) . ?
C22 H22 0.9300 . ?
C23 C24 1.394(13) . ?
C23 H23 0.9300 . ?
C24 C25 1.340(12) . ?
C24 H24 0.9300 . ?
C25 C26 1.415(10) . ?
C25 H25 0.9300 . ?
C26 H26 0.9300 . ?
C27 O4 1.256(7) . ?
C27 N5 1.349(9) . ?
C27 C28 1.491(10) . ?
C28 C29 1.357(12) . ?
C28 C33 1.382(11) . ?
C29 C30 1.412(12) . ?
C29 H29 0.9300 . ?
C30 C31 1.320(14) . ?
C30 H30 0.9300 . ?
C31 C32 1.414(17) . ?
C31 H31 0.9300 . ?
C32 C33 1.391(15) . ?
C32 H32 0.9300 . ?
C33 H33 0.9300 . ?
C34 N6 1.282(8) . ?
C34 C35 1.445(10) . ?
C34 H34 0.9300 . ?
C35 C40 1.399(8) . ?
C35 C36 1.437(9) . ?
C36 C37 1.349(11) . ?
C36 H36 0.9300 . ?
C37 C38 1.399(9) . ?
C37 C41 1.544(9) . ?
C38 C39 1.394(8) . ?
C38 H38 0.9300 . ?
C39 C40 1.404(8) . ?
C39 C45 1.459(8) . ?
C40 O5 1.383(6) . ?
C41 C43 1.444(13) . ?
C41 C44 1.454(16) . ?
C41 C42 1.565(16) . ?
C42 H42A 0.9600 . ?
C42 H42B 0.9600 . ?
C42 H42C 0.9600 . ?
C43 H43A 0.9600 . ?
C43 H43B 0.9600 . ?
C43 H43C 0.9600 . ?
C44 H44A 0.9600 . ?
C44 H44B 0.9600 . ?
C44 H44C 0.9600 . ?
C45 N7 1.286(6) . ?
C45 H45 0.9300 . ?
C46 O6 1.245(7) . ?
C46 N8 1.345(7) . ?
C46 C47 1.494(7) . ?
C47 C48 1.388(8) . ?
C47 C52 1.407(8) . ?
C48 C49 1.356(8) . ?
C48 H48 0.9300 . ?
C49 C50 1.399(9) . ?
C49 H49 0.9300 . ?
C50 C51 1.358(10) . ?
C50 H50 0.9300 . ?
C51 C52 1.362(8) . ?
C51 H51 0.9300 . ?
C52 H52 0.9300 . ?
C53 O7 1.408(7) . ?
C53 H53A 0.9600 . ?
C53 H53B 0.9600 . ?
C53 H53C 0.9600 . ?
C54 O8 1.462(7) . ?
C54 H54A 0.9600 . ?
C54 H54B 0.9600 . ?
C54 H54C 0.9600 . ?
C55 O10 1.259(7) . ?
C55 O9 1.269(6) . ?
C55 C56 1.488(8) . ?
C56 C57 1.341(10) . ?
C56 C61 1.383(8) . ?
C57 C58 1.395(10) . ?
C57 H57 0.9300 . ?
C58 C59 1.377(10) . ?
C58 H58 0.9300 . ?
C59 C60 1.355(9) . ?
C59 N9 1.457(9) . ?
C60 C61 1.357(8) . ?
C60 H60 0.9300 . ?
C61 H61 0.9300 . ?
C62 O11 1.265(7) . ?
C62 O12 1.275(6) . ?
C62 C63 1.513(8) . ?
C63 C64 1.382(9) . ?
C63 C68 1.394(8) . ?
C64 C65 1.393(9) . ?
C64 H64 0.9300 . ?
C65 C66 1.362(10) . ?
C65 H65 0.9300 . ?
C66 C67 1.334(11) . ?
C66 N10 1.497(10) . ?
C67 C68 1.383(10) . ?
C67 H67 0.9300 . ?
C68 H68 0.9300 . ?
N1 N2 1.417(6) . ?
N2 Ni1 1.993(5) . ?
N3 N4 1.385(6) . ?
N3 Ni2 2.008(4) . ?
N5 N6 1.377(7) . ?
N6 Ni3 2.004(4) . ?
N7 N8 1.399(6) . ?
N7 Ni4 1.991(5) . ?
N9 O13 1.160(7) . ?
N9 O14 1.212(10) . ?
N10 O15 1.142(14) . ?
N10 O16 1.211(14) . ?
Ni1 O7 2.006(4) . ?
Ni1 O9 2.014(4) . ?
Ni1 O2 2.070(3) . ?
Ni1 O1 2.080(4) . ?
Ni1 O5 2.168(3) . ?
Ni1 Ni2 2.9054(9) . ?
Ni2 O10 2.040(4) . ?
Ni2 O7 2.047(3) . ?
Ni2 O8 2.070(3) . ?
Ni2 O3 2.084(4) . ?
Ni2 O2 2.098(4) . ?
Ni3 O8 2.042(3) . ?
Ni3 O11 2.051(4) . ?
Ni3 O7 2.060(4) . ?
Ni3 O5 2.064(4) . ?
Ni3 O4 2.067(4) . ?
Ni3 Ni4 2.8726(9) . ?
Ni4 O8 2.019(4) . ?
Ni4 O12 2.020(4) . ?
Ni4 O6 2.037(3) . ?
Ni4 O5 2.050(3) . ?
Ni4 O2 2.194(3) . ?
OW1 HW1A 0.8496 . ?
OW1 HW1B 0.8500 . ?
OW2 HW2A 0.8499 . ?
OW2 HW2B 0.8500 . ?
OW3 HW3A 0.8504 . ?
OW3 HW3B 0.8498 . ?
OW4 HW4A 0.8497 . ?
OW4 HW4B 0.8501 . ?
OW5 HW5A 0.8500 . ?
OW5 HW5B 0.8500 . ?
OW6 HW6A 0.8499 . ?
OW6 HW6B 0.8499 . ?

loop_
_geom_torsion_atom_site_label_1
_geom_torsion_atom_site_label_2
_geom_torsion_atom_site_label_3
_geom_torsion_atom_site_label_4
_geom_torsion
_geom_torsion_site_symmetry_1
_geom_torsion_site_symmetry_2
_geom_torsion_site_symmetry_3
_geom_torsion_site_symmetry_4
_geom_torsion_publ_flag
O1 C1 C2 C7 -171.6(7) . . . . ?
N1 C1 C2 C7 8.0(10) . . . . ?
O1 C1 C2 C3 8.1(12) . . . . ?
N1 C1 C2 C3 -172.4(9) . . . . ?
C7 C2 C3 C4 0.5(19) . . . . ?
C1 C2 C3 C4 -179.2(11) . . . . ?
C2 C3 C4 C5 0(3) . . . . ?
C3 C4 C5 C6 -1(3) . . . . ?
C4 C5 C6 C7 1(2) . . . . ?
C3 C2 C7 C6 0.1(14) . . . . ?
C1 C2 C7 C6 179.8(7) . . . . ?
C5 C6 C7 C2 -1.1(15) . . . . ?
N2 C8 C9 C10 165.7(5) . . . . ?
N2 C8 C9 C14 -10.9(9) . . . . ?
C14 C9 C10 C11 -0.3(8) . . . . ?
C8 C9 C10 C11 -177.0(5) . . . . ?
C9 C10 C11 C12 -1.1(8) . . . . ?
C9 C10 C11 C15 -179.9(5) . . . . ?
C10 C11 C12 C13 1.7(8) . . . . ?
C15 C11 C12 C13 -179.5(5) . . . . ?
C11 C12 C13 C14 -1.0(8) . . . . ?
C11 C12 C13 C19 175.1(5) . . . . ?
C10 C9 C14 O2 177.0(5) . . . . ?
C8 C9 C14 O2 -6.6(8) . . . . ?
C10 C9 C14 C13 1.0(8) . . . . ?
C8 C9 C14 C13 177.4(5) . . . . ?
C12 C13 C14 O2 -176.5(5) . . . . ?
C19 C13 C14 O2 7.7(8) . . . . ?
C12 C13 C14 C9 -0.4(7) . . . . ?
C19 C13 C14 C9 -176.2(5) . . . . ?
C12 C11 C15 C16 173.3(6) . . . . ?
C10 C11 C15 C16 -8.0(9) . . . . ?
C12 C11 C15 C17 -66.3(8) . . . . ?
C10 C11 C15 C17 112.5(7) . . . . ?
C12 C11 C15 C18 51.0(8) . . . . ?
C10 C11 C15 C18 -130.2(6) . . . . ?
C12 C13 C19 N3 -163.4(5) . . . . ?
C14 C13 C19 N3 12.5(9) . . . . ?
O3 C20 C21 C22 161.9(6) . . . . ?
N4 C20 C21 C22 -19.3(9) . . . . ?
O3 C20 C21 C26 -18.9(8) . . . . ?
N4 C20 C21 C26 160.0(6) . . . . ?
C26 C21 C22 C23 0.6(12) . . . . ?
C20 C21 C22 C23 179.8(7) . . . . ?
C21 C22 C23 C24 -2.3(14) . . . . ?
C22 C23 C24 C25 2.6(14) . . . . ?
C23 C24 C25 C26 -1.1(13) . . . . ?
C22 C21 C26 C25 0.9(11) . . . . ?
C20 C21 C26 C25 -178.4(6) . . . . ?
C24 C25 C26 C21 -0.6(12) . . . . ?
O4 C27 C28 C29 7.5(11) . . . . ?
N5 C27 C28 C29 -171.2(7) . . . . ?
O4 C27 C28 C33 -169.6(8) . . . . ?
N5 C27 C28 C33 11.6(12) . . . . ?
C33 C28 C29 C30 -3.3(15) . . . . ?
C27 C28 C29 C30 179.5(9) . . . . ?
C28 C29 C30 C31 2.9(19) . . . . ?
C29 C30 C31 C32 0(2) . . . . ?
C30 C31 C32 C33 -3(3) . . . . ?
C29 C28 C33 C32 0.4(17) . . . . ?
C27 C28 C33 C32 177.6(11) . . . . ?
C31 C32 C33 C28 3(2) . . . . ?
N6 C34 C35 C40 9.0(10) . . . . ?
N6 C34 C35 C36 -169.3(6) . . . . ?
C40 C35 C36 C37 -2.2(9) . . . . ?
C34 C35 C36 C37 176.3(6) . . . . ?
C35 C36 C37 C38 -1.2(10) . . . . ?
C35 C36 C37 C41 -179.7(6) . . . . ?
C36 C37 C38 C39 2.3(9) . . . . ?
C41 C37 C38 C39 -179.2(6) . . . . ?
C37 C38 C39 C40 0.1(9) . . . . ?
C37 C38 C39 C45 -177.0(5) . . . . ?
C36 C35 C40 O5 -172.7(5) . . . . ?
C34 C35 C40 O5 8.9(8) . . . . ?
C36 C35 C40 C39 4.7(8) . . . . ?
C34 C35 C40 C39 -173.7(5) . . . . ?
C38 C39 C40 O5 173.6(5) . . . . ?
C45 C39 C40 O5 -9.5(8) . . . . ?
C38 C39 C40 C35 -3.7(8) . . . . ?
C45 C39 C40 C35 173.2(5) . . . . ?
C36 C37 C41 C43 110.1(12) . . . . ?
C38 C37 C41 C43 -68.4(13) . . . . ?
C36 C37 C41 C44 -118.8(12) . . . . ?
C38 C37 C41 C44 62.7(13) . . . . ?
C36 C37 C41 C42 -9.6(13) . . . . ?
C38 C37 C41 C42 172.0(10) . . . . ?
C38 C39 C45 N7 170.9(5) . . . . ?
C40 C39 C45 N7 -6.1(9) . . . . ?
O6 C46 C47 C48 -167.3(5) . . . . ?
N8 C46 C47 C48 15.3(8) . . . . ?
O6 C46 C47 C52 12.2(7) . . . . ?
N8 C46 C47 C52 -165.2(5) . . . . ?
C52 C47 C48 C49 1.2(9) . . . . ?
C46 C47 C48 C49 -179.3(5) . . . . ?
C47 C48 C49 C50 -0.6(9) . . . . ?
C48 C49 C50 C51 0.3(11) . . . . ?
C49 C50 C51 C52 -0.5(11) . . . . ?
C50 C51 C52 C47 1.1(11) . . . . ?
C48 C47 C52 C51 -1.4(9) . . . . ?
C46 C47 C52 C51 179.0(6) . . . . ?
O10 C55 C56 C57 -173.1(9) . . . . ?
O9 C55 C56 C57 6.7(11) . . . . ?
O10 C55 C56 C61 5.2(10) . . . . ?
O9 C55 C56 C61 -175.0(6) . . . . ?
C61 C56 C57 C58 -3.8(18) . . . . ?
C55 C56 C57 C58 174.7(12) . . . . ?
C56 C57 C58 C59 3(2) . . . . ?
C57 C58 C59 C60 1(2) . . . . ?
C57 C58 C59 N9 179.2(13) . . . . ?
C58 C59 C60 C61 -3.6(17) . . . . ?
N9 C59 C60 C61 178.2(8) . . . . ?
C59 C60 C61 C56 2.6(12) . . . . ?
C57 C56 C61 C60 1.0(13) . . . . ?
C55 C56 C61 C60 -177.4(6) . . . . ?
O11 C62 C63 C64 168.1(6) . . . . ?
O12 C62 C63 C64 -11.8(8) . . . . ?
O11 C62 C63 C68 -8.4(8) . . . . ?
O12 C62 C63 C68 171.7(6) . . . . ?
C68 C63 C64 C65 -2.1(11) . . . . ?
C62 C63 C64 C65 -178.5(6) . . . . ?
C63 C64 C65 C66 1.5(11) . . . . ?
C64 C65 C66 C67 -0.4(13) . . . . ?
C64 C65 C66 N10 175.5(7) . . . . ?
C65 C66 C67 C68 0.0(13) . . . . ?
N10 C66 C67 C68 -175.7(8) . . . . ?
C66 C67 C68 C63 -0.5(12) . . . . ?
C64 C63 C68 C67 1.5(10) . . . . ?
C62 C63 C68 C67 178.0(6) . . . . ?
O1 C1 N1 N2 1.4(8) . . . . ?
C2 C1 N1 N2 -178.1(5) . . . . ?
C9 C8 N2 N1 -175.9(5) . . . . ?
C9 C8 N2 Ni1 -4.7(8) . . . . ?
C1 N1 N2 C8 164.5(5) . . . . ?
C1 N1 N2 Ni1 -8.1(6) . . . . ?
C13 C19 N3 N4 175.7(5) . . . . ?
C13 C19 N3 Ni2 0.2(8) . . . . ?
O3 C20 N4 N3 0.1(8) . . . . ?
C21 C20 N4 N3 -178.7(4) . . . . ?
C19 N3 N4 C20 -169.0(5) . . . . ?
Ni2 N3 N4 C20 7.2(6) . . . . ?
O4 C27 N5 N6 1.7(9) . . . . ?
C28 C27 N5 N6 -179.6(5) . . . . ?
C35 C34 N6 N5 173.5(5) . . . . ?
C35 C34 N6 Ni3 -0.1(9) . . . . ?
C27 N5 N6 C34 -172.8(5) . . . . ?
C27 N5 N6 Ni3 1.7(7) . . . . ?
C39 C45 N7 N8 179.1(5) . . . . ?
C39 C45 N7 Ni4 -5.0(8) . . . . ?
O6 C46 N8 N7 -0.7(7) . . . . ?
C47 C46 N8 N7 176.6(4) . . . . ?
C45 N7 N8 C46 170.9(4) . . . . ?
Ni4 N7 N8 C46 -5.7(5) . . . . ?
C60 C59 N9 O13 5.7(16) . . . . ?
C58 C59 N9 O13 -172.5(14) . . . . ?
C60 C59 N9 O14 -165.4(12) . . . . ?
C58 C59 N9 O14 16.4(19) . . . . ?
C67 C66 N10 O15 167.7(14) . . . . ?
C65 C66 N10 O15 -8.2(17) . . . . ?
C67 C66 N10 O16 -18.5(15) . . . . ?
C65 C66 N10 O16 165.6(12) . . . . ?
N1 C1 O1 Ni1 5.8(7) . . . . ?
C2 C1 O1 Ni1 -174.8(4) . . . . ?
C9 C14 O2 Ni1 35.5(6) . . . . ?
C13 C14 O2 Ni1 -148.6(4) . . . . ?
C9 C14 O2 Ni2 147.5(4) . . . . ?
C13 C14 O2 Ni2 -36.6(6) . . . . ?
C9 C14 O2 Ni4 -90.2(5) . . . . ?
C13 C14 O2 Ni4 85.7(5) . . . . ?
N4 C20 O3 Ni2 -7.1(6) . . . . ?
C21 C20 O3 Ni2 171.7(4) . . . . ?
N5 C27 O4 Ni3 -4.0(7) . . . . ?
C28 C27 O4 Ni3 177.3(5) . . . . ?
C35 C40 O5 Ni4 -149.7(4) . . . . ?
C39 C40 O5 Ni4 33.0(6) . . . . ?
C35 C40 O5 Ni3 -34.0(6) . . . . ?
C39 C40 O5 Ni3 148.7(4) . . . . ?
C35 C40 O5 Ni1 87.7(5) . . . . ?
C39 C40 O5 Ni1 -89.6(5) . . . . ?
N8 C46 O6 Ni4 6.6(6) . . . . ?
C47 C46 O6 Ni4 -170.7(3) . . . . ?
O10 C55 O9 Ni1 3.0(9) . . . . ?
C56 C55 O9 Ni1 -176.8(4) . . . . ?
O9 C55 O10 Ni2 -3.3(9) . . . . ?
C56 C55 O10 Ni2 176.5(4) . . . . ?
O12 C62 O11 Ni3 6.8(8) . . . . ?
C63 C62 O11 Ni3 -173.1(3) . . . . ?
O11 C62 O12 Ni4 -7.9(8) . . . . ?
C63 C62 O12 Ni4 172.0(3) . . . . ?
